data_1533535
loop_
_publ_author_name
'Simoncic, P.'
'Armbruster, T.'

_publ_section_title
;
 Se incorporated into zeolite mordenite-Na : a single-crystal X-ray study
;
_journal_name_full 'Microporous and Mesoporous Materials'
_journal_page_first 185
_journal_page_last 198
_journal_volume 71
_journal_year 2004
_chemical_formula_sum 'Al5.99 H19.74 Na6.68 O105.87 Se9.82 Si41.96'
_chemical_name_systematic 'Na6.68 Se9.82 (Al5.99 Si41.96 O96) (H2 O)9.87'
_space_group_IT_number 9
_symmetry_space_group_name_Hall 'C -2yc'
_symmetry_space_group_name_H-M 'C 1 c 1'
_cell_angle_alpha 90
_cell_angle_beta 90.03
_cell_angle_gamma 90
_cell_formula_units_Z 1
_cell_length_a 18.077
_cell_length_b 20.509
_cell_length_c 7.5172
_cell_volume 2786.935
_citation_journal_id_ASTM MIMMFJ
_cod_data_source_file Simoncic_MIMMFJ_2004_1901.cif
_cod_data_source_block H19.74Al5.99Na6.68O105.87Se9.82Si41.96
_cod_original_formula_sum 'H19.74 Al5.99 Na6.68 O105.87 Se9.82 Si41.96'
_cod_database_code 1533535

loop_
_symmetry_equiv_pos_as_xyz
x,y,z
x,-y,z+1/2
x+1/2,y+1/2,z
x+1/2,-y+1/2,z+1/2

loop_
_atom_site_label
_atom_site_type_symbol
_atom_site_fract_x
_atom_site_fract_y
_atom_site_fract_z
_atom_site_occupancy
_atom_site_U_iso_or_equiv
O13 O-2 0.6009 0.804 0.3578 0.97 0.0
O29 O-2 0.3778 0.0845 0.5558 0.029 0.0
Se21 Se 0.092 0.044 0.293 0.041 0.0
Na3 Na+1 0.0011 0.1252 0.647 0.44 0.0
Se5 Se -0.0059 -0.0604 0.007 0.075 0.0
O34 O-2 0.1224 0.8054 0.5558 0.029 0.0
O30 O-2 0.3778 0.0845 0.1989 0.029 0.0
O42 O-2 0.1746 0.803 0.878 0.029 0.0
Al12 Al+3 -0.0877 0.2274 0.3766 0.1212 0.0
Si20 Si+4 0.19671 0.80963 0.0789 0.0254 0.0
Al15 Al+3 0.30252 -0.07286 0.1683 0.0036 0.0
O21 O-2 0.244 0.744 0.169 0.38 0.0
O19 O-2 0.27 0.0014 0.1148 0.97 0.0
Se41 Se 0.8962 0.027 0.327 0.074 0.0
Se33 Se 0.896 -0.056 0.365 0.03 0.0
Al14 Al+3 0.69748 0.07286 0.0835 0.0036 0.0
Si9 Si+4 0.4132 0.88224 0.3743 0.8488 0.0
Si24 Si+4 -0.0865 0.7726 0.3766 0.0254 0.0
O1 O-2 0.3778 -0.0845 0.1989 0.97 0.0
Se42 Se 0.0962 0.0041 0.678 0.095 0.0
Se11 Se -0.012 -0.062 0.8 0.056 0.0
Si14 Si+4 0.69748 0.07286 0.0835 0.0254 0.0
Al6 Al+3 0.19671 0.19037 0.0789 0.1212 0.0
O37 O-2 0.238 0.1228 0.615 0.029 0.0
O10 O-2 0.238 0.1228 0.119 0.97 0.0
Se23 Se 0.1 0.033 0.773 0.041 0.0
Se34 Se 0.892 0.021 0.594 0.03 0.0
Se3 Se 0.0626 0.024 0.611 0.075 0.0
O22 O-2 0.2569 0.7565 0.12 0.61 0.0
O18 O-2 0.6698 0.0772 0.3736 0.97 0.0
O27 O-2 0.6222 0.0845 0.1989 0.029 0.0
Se9 Se 0.105 -0.01 0.438 0.056 0.0
O32 O-2 0.8776 0.8054 0.5558 0.029 0.0
O41 O-2 0.8335 0.8088 0.876 0.029 0.0
Se2 Se 0.1275 -0.0184 0.366 0.075 0.0
Al20 Al+3 0.19671 0.80963 0.0789 0.0036 0.0
Se13 Se 0.897 0.005 0.188 0.056 0.0
Se28 Se -0.065 -0.036 0.533 0.03 0.0
Se4 Se -0.0059 -0.0675 0.698 0.075 0.0
Al2 Al+3 0.30252 -0.07286 0.0835 0.1212 0.0
Se1 Se 0.057 0.0198 0.126 0.075 0.0
O16 O-2 0.8254 0.197 0.878 0.97 0.0
Al16 Al+3 0.30252 0.07286 0.0837 0.0036 0.0
Se40 Se -0.0561 -0.0375 0.094 0.074 0.0
O15 O-2 0.1665 0.1912 0.876 0.97 0.0
Si22 Si+4 0.4122 0.11776 0.3743 0.0254 0.0
O11 O-2 0.762 0.8772 0.615 0.97 0.0
Se10 Se 0.0994 -0.007 0.75 0.056 0.0
Al11 Al+3 0.0865 0.2274 0.3766 0.1212 0.0
O45 O-2 0.73 -0.0014 0.1148 0.029 0.0
Al24 Al+3 -0.0865 0.7726 0.3766 0.0036 0.0
Si13 Si+4 0.69748 -0.07286 0.1683 0.0254 0.0
O9 O-2 0.238 0.1228 0.639 0.97 0.0
Si23 Si+4 0.0877 0.7726 0.3766 0.0254 0.0
Se22 Se 0.105 -0.033 0.517 0.041 0.0
O3 O-2 0.6222 -0.0845 0.1989 0.97 0.0
Se15 Se 0.091 -0.003 0.393 0.027 0.0
O8 O-2 0.8776 0.1946 0.5558 0.97 0.0
O28 O-2 0.6222 0.0845 0.5558 0.029 0.0
Al9 Al+3 0.4132 0.88224 0.3743 0.1212 0.0
O52 O-2 0.455 0.811 0.871 0.55 0.0
O24 O-2 0.262 0.753 0.656 0.39 0.0
Al21 Al+3 0.5868 0.11776 0.3743 0.0036 0.0
Se44 Se -0.098 -0.008 0.252 0.101 0.0
Se8 Se 0.006 0.058 0.364 0.056 0.0
O4 O-2 0.6222 -0.0845 0.5558 0.97 0.0
Se14 Se 0.895 -0.007 0.498 0.056 0.0
O48 O-2 0 0.7903 0.379 0.029 0.0
Si3 Si+4 0.69748 0.07286 0.1683 0.8488 0.0
O40 O-2 0.1015 0.6947 0.3572 0.029 0.0
O14 O-2 0.4015 0.8047 0.3572 0.97 0.0
Si16 Si+4 0.30252 0.07286 0.0837 0.0254 0.0
Na2 Na+1 0.001 0.1845 0.848 0.57 0.0
O35 O-2 0.762 0.8772 0.639 0.029 0.0
Si12 Si+4 -0.0877 0.2274 0.3766 0.8488 0.0
Se35 Se 0.102 0.0031 0.054 0.074 0.0
Si6 Si+4 0.19671 0.19037 0.0789 0.8488 0.0
Se6 Se 0.898 0.0146 0.055 0.075 0.0
Si8 Si+4 0.80329 0.19037 0.0789 0.8488 0.0
O46 O-2 0.274 -0.0014 0.1148 0.029 0.0
O2 O-2 0.3778 -0.0845 0.5558 0.97 0.0
Si4 Si+4 0.69748 -0.07286 0.0837 0.8488 0.0
Al13 Al+3 0.69748 -0.07286 0.1683 0.0036 0.0
O20 O-2 0.726 0.0014 0.1148 0.97 0.0
O43 O-2 0.6808 -0.0821 0.3736 0.029 0.0
Si1 Si+4 0.30252 0.07286 0.1683 0.8488 0.0
Se38 Se -0.0467 -0.0385 0.613 0.074 0.0
Si19 Si+4 0.19671 0.80963 0.6696 0.0254 0.0
Se29 Se 0.063 -0.045 0.56 0.03 0.0
O33 O-2 0.1224 0.8054 0.2021 0.029 0.0
Se45 Se 0.002 -0.069 0.216 0.036 0.0
Al22 Al+3 0.4122 0.11776 0.3743 0.0036 0.0
Se24 Se 0.0761 -0.046 0.991 0.041 0.0
O36 O-2 0.762 0.8772 0.119 0.029 0.0
Se7 Se 0.868 -0.0066 0.353 0.075 0.0
O38 O-2 0.238 0.1228 0.142 0.029 0.0
Se31 Se 0.044 -0.048 0.041 0.03 0.0
O44 O-2 0.3302 -0.0772 0.3736 0.029 0.0
Se27 Se -0.096 0.052 0.383 0.041 0.0
O17 O-2 0.3192 0.0821 0.3736 0.97 0.0
O49 O-2 0.5005 -0.0648 0.877 1 0.0
Se18 Se -0.057 0.063 0.949 0.027 0.0
Al7 Al+3 0.80329 0.19037 0.6696 0.1212 0.0
O47 O-2 0.5001 0.0983 0.386 0.029 0.0
Si21 Si+4 0.5868 0.11776 0.3743 0.0254 0.0
Al5 Al+3 0.19671 0.19037 0.6698 0.1212 0.0
Se16 Se 0.037 -0.047 0.647 0.027 0.0
Se19 Se -0.093 -0.019 0.145 0.027 0.0
Al1 Al+3 0.30252 0.07286 0.1683 0.1212 0.0
O6 O-2 0.1224 0.1946 0.5558 0.97 0.0
Al17 Al+3 0.80329 0.80963 0.6698 0.0036 0.0
O23 O-2 0.2494 0.743 0.601 0.6 0.0
Al23 Al+3 0.0877 0.7726 0.3766 0.0036 0.0
Se43 Se 0.8916 0.0078 0.91 0.128 0.0
Se32 Se -0.064 0.008 0.125 0.03 0.0
O12 O-2 0.762 0.8772 0.142 0.97 0.0
O31 O-2 0.8776 0.8054 0.2021 0.029 0.0
Al18 Al+3 0.80329 0.80963 0.0789 0.0036 0.0
O25 O-2 0.4999 -0.0983 0.386 0.97 0.0
O51 O-2 0.002 0.092 0.934 0.42 0.0
Se30 Se 0.087 0.019 0.811 0.03 0.0
Al8 Al+3 0.80329 0.19037 0.0789 0.1212 0.0
Se17 Se -0.072 0.014 0.673 0.027 0.0
Na1 Na+1 0.5002 0.0006 0.125 0.66 0.0
Se25 Se -0.0531 -0.047 0.997 0.041 0.0
Si17 Si+4 0.80329 0.80963 0.6698 0.0254 0.0
O7 O-2 0.8776 0.1946 0.2021 0.97 0.0
Se26 Se -0.075 -0.0569 0.303 0.041 0.0
Se36 Se 0.112 0.0194 0.363 0.074 0.0
Se12 Se -0.0121 -0.0711 0.109 0.056 0.0
O26 O-2 0 0.2097 0.379 0.97 0.0
Si7 Si+4 0.80329 0.19037 0.6696 0.8488 0.0
Se20 Se 0.87639 0.039 0.4 0.027 0.0
O39 O-2 0.3991 0.196 0.3578 0.029 0.0
Al10 Al+3 0.5878 0.88224 0.3743 0.1212 0.0
Al3 Al+3 0.69748 0.07286 0.1683 0.1212 0.0
Si5 Si+4 0.19671 0.19037 0.6698 0.8488 0.0
Al19 Al+3 0.19671 0.80963 0.6696 0.0036 0.0
Se37 Se -0.0083 0.0508 0.434 0.074 0.0
Si2 Si+4 0.30252 -0.07286 0.0835 0.8488 0.0
Si11 Si+4 0.0865 0.2274 0.3766 0.8488 0.0
Al4 Al+3 0.69748 -0.07286 0.0837 0.1212 0.0
O5 O-2 0.1224 0.1946 0.2021 0.97 0.0
O50 O-2 0 0.826 0.517 0.25 0.0
O53 O-2 0.496 0.783 0.95 0.29 0.0
Si10 Si+4 0.5878 0.88224 0.3743 0.8488 0.0
Si18 Si+4 0.80329 0.80963 0.0789 0.0254 0.0
Si15 Si+4 0.30252 -0.07286 0.1683 0.0254 0.0
Se39 Se 0.8944 0.0174 0.846 0.074 0.0
